data_4502660
loop_
_publ_author_name
'Abrahams, Brendan F.'
'Hudson, Timothy A.'
'Robson, Richard'

_publ_section_title
;
 A New Approach to DCNQI-Based Coordination Polymers via DCNQIH2
;
_journal_issue 4
_journal_name_full 'Crystal Growth &amp; Design'
_journal_page_first 1468
_journal_paper_doi 10.1021/cg9015004
_journal_volume 10
_journal_year 2010
_chemical_formula_sum 'C26 H28 Mn N8 O2'
_chemical_formula_weight 539.50
_chemical_name_systematic
;
 ?
;
_space_group_IT_number 2
_symmetry_cell_setting triclinic
_symmetry_space_group_name_Hall '-P 1'
_symmetry_space_group_name_H-M 'P -1'
_atom_sites_solution_hydrogens geom
_atom_sites_solution_primary direct
_atom_sites_solution_secondary difmap
_audit_creation_method SHELXL-97
_cell_angle_alpha 106.030(4)
_cell_angle_beta 93.611(4)
_cell_angle_gamma 102.050(4)
_cell_formula_units_Z 1
_cell_length_a 5.6153(3)
_cell_length_b 9.3336(5)
_cell_length_c 13.3398(7)
_cell_measurement_reflns_used 4565
_cell_measurement_temperature 130(2)
_cell_measurement_theta_max 73.07
_cell_measurement_theta_min 5.08
_cell_volume 651.73(6)
_computing_cell_refinement
;
CrysAlis RED, Oxford Diffraction Ltd.,
Version 1.171.32.15 (release 10-01-2008 CrysAlis171 .NET)
(compiled Jan 10 2008,16:37:18)
;
_computing_data_collection
;
CrysAlis CCD, Oxford Diffraction Ltd.,
Version 1.171.32.15 (release 10-01-2008 CrysAlis171 .NET)
(compiled Jan 10 2008,16:37:18)
;
_computing_data_reduction
;
CrysAlis RED, Oxford Diffraction Ltd.,
Version 1.171.32.15 (release 10-01-2008 CrysAlis171 .NET)
(compiled Jan 10 2008,16:37:18)
;
_computing_structure_refinement 'SHELXL-97 (Sheldrick, 1997)'
_computing_structure_solution 'SHELXS-97 (Sheldrick, 1997)'
_diffrn_ambient_temperature 130(2)
_diffrn_detector_area_resol_mean 16.0711
_diffrn_measured_fraction_theta_full 0.993
_diffrn_measured_fraction_theta_max 0.993
_diffrn_measurement_device_type
;
'Goniometer KM4/Xcalibur, detector: Sapphire3'
;
_diffrn_measurement_method '\w and \p scans'
_diffrn_radiation_monochromator graphite
_diffrn_radiation_source 'fine-focus sealed tube'
_diffrn_radiation_type CuK\a
_diffrn_radiation_wavelength 1.54184
_diffrn_reflns_av_R_equivalents 0.0383
_diffrn_reflns_av_sigmaI/netI 0.0348
_diffrn_reflns_limit_h_max 4
_diffrn_reflns_limit_h_min -6
_diffrn_reflns_limit_k_max 11
_diffrn_reflns_limit_k_min -11
_diffrn_reflns_limit_l_max 16
_diffrn_reflns_limit_l_min -16
_diffrn_reflns_number 5270
_diffrn_reflns_theta_full 69.98
_diffrn_reflns_theta_max 69.98
_diffrn_reflns_theta_min 5.07
_exptl_absorpt_coefficient_mu 4.442
_exptl_absorpt_correction_T_max 0.720
_exptl_absorpt_correction_T_min 0.524
_exptl_absorpt_correction_type gaussian
_exptl_absorpt_process_details
;
CrysAlis RED, Oxford Diffraction Ltd.,
Version 1.171.32.15 (release 10-01-2008 CrysAlis171 .NET)
(compiled Jan 10 2008,16:37:18)
Numerical absorption correction based on gaussian integration over
a multifaceted crystal model
;
_exptl_crystal_colour YELLOW
_exptl_crystal_density_diffrn 1.375
_exptl_crystal_density_method 'not measured'
_exptl_crystal_description BLOCK
_exptl_crystal_F_000 281
_exptl_crystal_size_max 0.22
_exptl_crystal_size_mid 0.15
_exptl_crystal_size_min 0.10
_refine_diff_density_max 1.100
_refine_diff_density_min -0.556
_refine_diff_density_rms 0.094
_refine_ls_extinction_method none
_refine_ls_goodness_of_fit_ref 1.122
_refine_ls_hydrogen_treatment mixed
_refine_ls_matrix_type full
_refine_ls_number_parameters 197
_refine_ls_number_reflns 2450
_refine_ls_number_restraints 1
_refine_ls_restrained_S_all 1.121
_refine_ls_R_factor_all 0.0621
_refine_ls_R_factor_gt 0.0602
_refine_ls_shift/su_max 0.000
_refine_ls_shift/su_mean 0.000
_refine_ls_structure_factor_coef Fsqd
_refine_ls_weighting_details 'calc w=1/[\s^2^(Fo^2^)+(0.0680P)^2^+1.6680P] where P=(Fo^2^+2Fc^2^)/3'
_refine_ls_weighting_scheme calc
_refine_ls_wR_factor_gt 0.1536
_refine_ls_wR_factor_ref 0.1546
_reflns_number_gt 2381
_reflns_number_total 2450
_reflns_threshold_expression >2sigma(I)
_cod_data_source_file cg9015004_si_002.cif
_cod_data_source_block mndcnqbpe
_cod_depositor_comments
;
The following automatic conversions were performed:

'_exptl_absorpt_correction_type' value 'GAUSSIAN' changed to
'gaussian' according to
/home/saulius/struct/CIF-dictionaries/cif_core.dic dictionary named
'cif_core.dic' version 2.4.2 from 2011-04-26.

Automatic conversion script
Id: cif_fix_values 1715 2011-07-08 13:25:40Z adriana 
;
_cod_database_code 4502660

loop_
_symmetry_equiv_pos_as_xyz
'x, y, z'
'-x, -y, -z'

loop_
_atom_site_label
_atom_site_type_symbol
_atom_site_fract_x
_atom_site_fract_y
_atom_site_fract_z
_atom_site_U_iso_or_equiv
_atom_site_adp_type
_atom_site_occupancy
_atom_site_symmetry_multiplicity
_atom_site_calc_flag
_atom_site_refinement_flags
_atom_site_disorder_assembly
_atom_site_disorder_group
H8 H 0.301(11) 0.568(7) 0.486(5) 0.055(16) Uiso 1 1 d . . .
H13 H 0.811(11) 0.847(7) 0.504(5) 0.065(18) Uiso 1 1 d . . .
C1 C 0.5606(6) 0.1423(4) -0.0377(3) 0.0173(7) Uani 1 1 d . . .
C2 C 0.1029(6) -0.3433(4) 0.0124(3) 0.0163(7) Uani 1 1 d . . .
C3 C 0.2424(6) -0.4360(4) 0.0419(3) 0.0179(7) Uani 1 1 d . . .
H3 H 0.4060 -0.3937 0.0704 0.021 Uiso 1 1 calc R . .
C4 C -0.1424(6) -0.4102(4) -0.0296(3) 0.0181(7) Uani 1 1 d . . .
H4 H -0.2397 -0.3509 -0.0497 0.022 Uiso 1 1 calc R . .
C5 C 0.3376(7) 0.1542(5) 0.2284(3) 0.0309(9) Uani 1 1 d . . .
H5 H 0.4244 0.0811 0.2001 0.037 Uiso 1 1 calc R . .
C6 C 0.4308(7) 0.2584(5) 0.3255(3) 0.0340(9) Uani 1 1 d . . .
H6 H 0.5741 0.2531 0.3617 0.041 Uiso 1 1 calc R . .
C7 C 0.3084(7) 0.3717(4) 0.3688(3) 0.0268(8) Uani 1 1 d . . .
C8 C 0.3985(8) 0.4927(5) 0.4689(3) 0.0298(8) Uani 1 1 d . . .
C9 C 0.0896(7) 0.3667(5) 0.3124(3) 0.0299(9) Uani 1 1 d . . .
H9 H -0.0020 0.4376 0.3391 0.036 Uiso 1 1 calc R . .
C10 C 0.0078(7) 0.2568(5) 0.2170(3) 0.0268(8) Uani 1 1 d . . .
H10 H -0.1408 0.2554 0.1813 0.032 Uiso 1 1 calc R . .
N1 N 0.3449(5) 0.0963(3) -0.0510(2) 0.0177(6) Uani 1 1 d . . .
N2 N 0.2011(5) -0.1851(3) 0.0238(2) 0.0162(6) Uani 1 1 d . . .
N3 N 0.1297(5) 0.1520(3) 0.1725(2) 0.0208(6) Uani 1 1 d . . .
Mn1 Mn 0.0000 0.0000 0.0000 0.0123(2) Uani 1 2 d S . .
C11 C 0.9306(14) 0.7421(9) 0.2579(5) 0.0743(19) Uani 1 1 d . A .
H11A H 0.9625 0.8168 0.2203 0.111 Uiso 1 1 calc R . .
H11B H 0.8163 0.6514 0.2143 0.111 Uiso 1 1 calc R . .
H11C H 1.0813 0.7167 0.2763 0.111 Uiso 1 1 calc R . .
C12A C 0.679(7) 0.920(3) 0.338(2) 0.035(11) Uani 0.21(5) 1 d P A 1
H12A H 0.6260 0.8997 0.2648 0.053 Uiso 0.21(5) 1 calc PR A 1
H12B H 0.7790 1.0222 0.3660 0.053 Uiso 0.21(5) 1 calc PR A 1
H12C H 0.5375 0.9095 0.3751 0.053 Uiso 0.21(5) 1 calc PR A 1
C12B C 0.597(5) 0.842(6) 0.3408(13) 0.152(13) Uani 0.79(5) 1 d P A 2
H12D H 0.5542 0.8358 0.2686 0.228 Uiso 0.79(5) 1 calc PR A 2
H12E H 0.6078 0.9448 0.3844 0.228 Uiso 0.79(5) 1 calc PR A 2
H12F H 0.4738 0.7718 0.3614 0.228 Uiso 0.79(5) 1 calc PR A 2
C13 C 0.9222(12) 0.8048(7) 0.4457(5) 0.0547(14) Uani 1 1 d D A .
N4 N 0.8279(8) 0.8046(6) 0.3527(4) 0.0549(12) Uani 1 1 d . . .
O1A O 1.114(4) 0.772(3) 0.4672(12) 0.091(5) Uani 0.79(5) 1 d PD . .
O1B O 1.048(5) 0.716(3) 0.454(3) 0.039(8) Uani 0.21(5) 1 d PD A .

loop_
_atom_site_aniso_label
_atom_site_aniso_U_11
_atom_site_aniso_U_22
_atom_site_aniso_U_33
_atom_site_aniso_U_23
_atom_site_aniso_U_13
_atom_site_aniso_U_12
C1 0.0238(19) 0.0082(15) 0.0204(17) 0.0037(12) 0.0026(13) 0.0052(13)
C2 0.0133(16) 0.0103(15) 0.0238(17) 0.0041(13) 0.0013(12) 0.0012(12)
C3 0.0105(15) 0.0138(16) 0.0278(18) 0.0061(13) -0.0008(12) 0.0007(12)
C4 0.0100(15) 0.0140(16) 0.0294(19) 0.0062(14) -0.0002(13) 0.0022(12)
C5 0.026(2) 0.032(2) 0.029(2) -0.0026(17) -0.0037(16) 0.0138(16)
C6 0.024(2) 0.041(2) 0.029(2) -0.0042(18) -0.0088(16) 0.0117(17)
C7 0.0264(19) 0.0251(19) 0.0217(19) -0.0008(15) 0.0001(15) 0.0019(15)
C8 0.031(2) 0.026(2) 0.0256(19) -0.0028(16) -0.0010(15) 0.0069(16)
C9 0.028(2) 0.029(2) 0.030(2) 0.0008(16) 0.0013(16) 0.0117(16)
C10 0.0217(18) 0.028(2) 0.028(2) 0.0045(16) -0.0015(15) 0.0080(15)
N1 0.0079(14) 0.0129(13) 0.0306(16) 0.0053(12) -0.0016(11) 0.0016(10)
N2 0.0081(13) 0.0094(13) 0.0282(15) 0.0041(11) -0.0016(11) -0.0010(10)
N3 0.0194(15) 0.0163(14) 0.0214(15) 0.0000(12) -0.0019(11) 0.0012(11)
Mn1 0.0065(4) 0.0090(4) 0.0186(4) 0.0015(3) -0.0014(2) 0.0000(2)
C11 0.077(5) 0.099(6) 0.048(3) 0.017(3) 0.014(3) 0.028(4)
C12A 0.042(17) 0.050(19) 0.030(13) 0.021(11) 0.016(11) 0.030(12)
C12B 0.078(12) 0.31(4) 0.086(9) 0.044(15) 0.003(8) 0.100(19)
C13 0.078(4) 0.048(3) 0.053(3) 0.024(3) 0.023(3) 0.031(3)
N4 0.045(2) 0.071(3) 0.047(3) 0.013(2) 0.0089(19) 0.015(2)
O1A 0.137(9) 0.109(13) 0.066(6) 0.040(8) 0.023(6) 0.092(10)
O1B 0.064(14) 0.021(11) 0.033(11) 0.006(9) 0.013(8) 0.015(11)

loop_
_atom_type_symbol
_atom_type_description
_atom_type_scat_dispersion_real
_atom_type_scat_dispersion_imag
_atom_type_scat_source
C C 0.0181 0.0091 'International Tables Vol C Tables 4.2.6.8 and 6.1.1.4'
H H 0.0000 0.0000 'International Tables Vol C Tables 4.2.6.8 and 6.1.1.4'
N N 0.0311 0.0180 'International Tables Vol C Tables 4.2.6.8 and 6.1.1.4'
O O 0.0492 0.0322 'International Tables Vol C Tables 4.2.6.8 and 6.1.1.4'
Mn Mn -0.5299 2.8052 'International Tables Vol C Tables 4.2.6.8 and 6.1.1.4'

loop_
_geom_angle_atom_site_label_1
_geom_angle_atom_site_label_2
_geom_angle_atom_site_label_3
_geom_angle
_geom_angle_site_symmetry_1
_geom_angle_site_symmetry_3
N1 C1 N2 176.8(3) . 2_655
C3 C2 C4 117.9(3) . .
C3 C2 N2 122.6(3) . .
C4 C2 N2 119.5(3) . .
C4 C3 C2 121.4(3) 2_545 .
C4 C3 H3 119.3 2_545 .
C2 C3 H3 119.3 . .
C3 C4 C2 120.7(3) 2_545 .
C3 C4 H4 119.6 2_545 .
C2 C4 H4 119.6 . .
N3 C5 C6 123.9(4) . .
N3 C5 H5 118.0 . .
C6 C5 H5 118.0 . .
C5 C6 C7 119.4(4) . .
C5 C6 H6 120.3 . .
C7 C6 H6 120.3 . .
C9 C7 C6 116.6(4) . .
C9 C7 C8 119.6(4) . .
C6 C7 C8 123.8(4) . .
C8 C8 C7 125.2(5) 2_666 .
C8 C8 H8 120(4) 2_666 .
C7 C8 H8 115(4) . .
C10 C9 C7 120.0(4) . .
C10 C9 H9 120.0 . .
C7 C9 H9 120.0 . .
N3 C10 C9 123.8(4) . .
N3 C10 H10 118.1 . .
C9 C10 H10 118.1 . .
C1 N1 Mn1 151.6(3) . .
C1 N2 C2 115.1(3) 2_655 .
C1 N2 Mn1 115.0(2) 2_655 .
C2 N2 Mn1 129.4(2) . .
C10 N3 C5 116.1(3) . .
C10 N3 Mn1 119.5(2) . .
C5 N3 Mn1 124.0(2) . .
N1 Mn1 N1 180.00(17) 2 .
N1 Mn1 N3 88.37(10) 2 .
N1 Mn1 N3 91.63(10) . .
N1 Mn1 N3 91.63(10) 2 2
N1 Mn1 N3 88.37(10) . 2
N3 Mn1 N3 180.00(9) . 2
N1 Mn1 N2 95.74(10) 2 .
N1 Mn1 N2 84.26(10) . .
N3 Mn1 N2 91.84(10) . .
N3 Mn1 N2 88.16(10) 2 .
N1 Mn1 N2 84.26(10) 2 2
N1 Mn1 N2 95.74(10) . 2
N3 Mn1 N2 88.16(10) . 2
N3 Mn1 N2 91.84(10) 2 2
N2 Mn1 N2 180.00(17) . 2
N4 C11 H11A 109.5 . .
N4 C11 H11B 109.5 . .
H11A C11 H11B 109.5 . .
N4 C11 H11C 109.5 . .
H11A C11 H11C 109.5 . .
H11B C11 H11C 109.5 . .
N4 C12A H12A 109.5 . .
N4 C12A H12B 109.5 . .
H12A C12A H12B 109.5 . .
N4 C12A H12C 109.5 . .
H12A C12A H12C 109.5 . .
H12B C12A H12C 109.5 . .
N4 C12B H12D 109.5 . .
N4 C12B H12E 109.5 . .
H12D C12B H12E 109.5 . .
N4 C12B H12F 109.5 . .
H12D C12B H12F 109.5 . .
H12E C12B H12F 109.5 . .
O1B C13 O1A 26.0(14) . .
O1B C13 N4 120.8(18) . .
O1A C13 N4 127.2(8) . .
O1B C13 H13 123(4) . .
O1A C13 H13 123(4) . .
N4 C13 H13 110(4) . .
C13 N4 C12B 119.9(9) . .
C13 N4 C11 121.7(5) . .
C12B N4 C11 117.6(8) . .
C13 N4 C12A 122.7(12) . .
C12B N4 C12A 30.3(18) . .
C11 N4 C12A 111.5(11) . .
O1B O1A C13 76.8(9) . .
O1A O1B C13 77.2(9) . .

loop_
_geom_bond_atom_site_label_1
_geom_bond_atom_site_label_2
_geom_bond_distance
_geom_bond_site_symmetry_2
C1 N1 1.181(4) .
C1 N2 1.300(4) 2_655
C2 C3 1.396(5) .
C2 C4 1.397(5) .
C2 N2 1.426(4) .
C3 C4 1.388(5) 2_545
C3 H3 0.9300 .
C4 C3 1.388(5) 2_545
C4 H4 0.9300 .
C5 N3 1.338(5) .
C5 C6 1.380(6) .
C5 H5 0.9300 .
C6 C7 1.393(6) .
C6 H6 0.9300 .
C7 C9 1.385(6) .
C7 C8 1.468(5) .
C8 C8 1.328(8) 2_666
C8 H8 0.96(6) .
C9 C10 1.375(6) .
C9 H9 0.9300 .
C10 N3 1.337(5) .
C10 H10 0.9300 .
N1 Mn1 2.191(3) .
N2 C1 1.300(4) 2_655
N2 Mn1 2.331(3) .
N3 Mn1 2.322(3) .
Mn1 N1 2.191(3) 2
Mn1 N3 2.322(3) 2
Mn1 N2 2.331(3) 2
C11 N4 1.448(7) .
C11 H11A 0.9600 .
C11 H11B 0.9600 .
C11 H11C 0.9600 .
C12A N4 1.54(3) .
C12A H12A 0.9600 .
C12A H12B 0.9600 .
C12A H12C 0.9600 .
C12B N4 1.422(15) .
C12B H12D 0.9600 .
C12B H12E 0.9600 .
C12B H12F 0.9600 .
C13 O1B 1.213(10) .
C13 O1A 1.216(9) .
C13 N4 1.318(8) .
C13 H13 1.07(6) .
O1A O1B 0.55(3) .
